data_4504799
loop_
_publ_author_name
'Xu, Yanqing'
'Yuan, Daqiang'
'Wu, Benlai'
'Han, Lei'
'Wu, Mingyan'
'Jiang, Feilong'
'Hong, Maochun'

_publ_section_title
;
 1D Tube, 2D Layer, and 3D Framework Derived from a New Series of
 Metal(II)&#x2212;5-Aminodiacetic Isophthalate Coordination Polymers
;
_journal_issue 5
_journal_name_full 'Crystal Growth &amp; Design'
_journal_page_first 1168
_journal_paper_doi 10.1021/cg0506774
_journal_volume 6
_journal_year 2006
_chemical_formula_moiety 'C48 H52 K2 N4 O44 Zn7, 4(H2 O)'
_chemical_formula_sum 'C48 H60 K2 N4 O48 Zn7'
_chemical_formula_weight 1996.79
_chemical_name_systematic
; 
 ? 
;
_space_group_IT_number 2
_symmetry_cell_setting triclinic
_symmetry_space_group_name_Hall '-P 1'
_symmetry_space_group_name_H-M 'P -1'
_atom_sites_solution_hydrogens geom
_atom_sites_solution_primary direct
_atom_sites_solution_secondary difmap
_audit_creation_method SHELXL-97
_cell_angle_alpha 96.054(6)
_cell_angle_beta 90.734(3)
_cell_angle_gamma 103.936(6)
_cell_formula_units_Z 1
_cell_length_a 7.7389(9)
_cell_length_b 10.602(1)
_cell_length_c 20.719(2)
_cell_measurement_reflns_used 2697
_cell_measurement_temperature 173(2)
_cell_measurement_theta_max 27.4835
_cell_measurement_theta_min 3.0724
_cell_volume 1639.4(3)
_computing_cell_refinement 'CrystalClear (Rigaku Corp., 2000)'
_computing_data_collection 'CrystalClear (Rigaku Corp., 2000)'
_computing_data_reduction 'CrystalClear (Rigaku Corp., 2000)'
_computing_molecular_graphics 'SHELXL-97 (Sheldrick, 1997)'
_computing_publication_material 'SHELXTL (Bruker, 1997)'
_computing_structure_refinement 'SHELXL-97 (Sheldrick, 1997)'
_computing_structure_solution 'SHELXS-97 (Sheldrick, 1990)'
_diffrn_ambient_temperature 446(2)
_diffrn_detector_area_resol_mean 14.6306
_diffrn_measured_fraction_theta_full 0.986
_diffrn_measured_fraction_theta_max 0.986
_diffrn_measurement_device_type 'Mercury CCD'
_diffrn_measurement_method CCD_Profile_fitting
_diffrn_radiation_monochromator graphite
_diffrn_radiation_source 'fine-focus sealed tube'
_diffrn_radiation_type MoK\a
_diffrn_radiation_wavelength 0.71073
_diffrn_reflns_av_R_equivalents 0.0562
_diffrn_reflns_av_sigmaI/netI 0.1040
_diffrn_reflns_limit_h_max 10
_diffrn_reflns_limit_h_min -10
_diffrn_reflns_limit_k_max 10
_diffrn_reflns_limit_k_min -13
_diffrn_reflns_limit_l_max 26
_diffrn_reflns_limit_l_min -26
_diffrn_reflns_number 12903
_diffrn_reflns_theta_full 27.48
_diffrn_reflns_theta_max 27.48
_diffrn_reflns_theta_min 3.07
_exptl_absorpt_coefficient_mu 2.766
_exptl_absorpt_correction_T_max 0.863
_exptl_absorpt_correction_T_min 0.778
_exptl_absorpt_correction_type multi-scan
_exptl_absorpt_process_details '(CrystalClear; Rigaku, 2000)'
_exptl_crystal_colour colorless
_exptl_crystal_density_diffrn 2.022
_exptl_crystal_density_method 'not measured'
_exptl_crystal_description Prism
_exptl_crystal_F_000 1008
_exptl_crystal_size_max 0.10
_exptl_crystal_size_mid 0.10
_exptl_crystal_size_min 0.05
_refine_diff_density_max 0.674
_refine_diff_density_min -0.970
_refine_diff_density_rms 0.158
_refine_ls_extinction_method none
_refine_ls_goodness_of_fit_ref 1.074
_refine_ls_hydrogen_treatment constr
_refine_ls_matrix_type full
_refine_ls_number_parameters 493
_refine_ls_number_reflns 7396
_refine_ls_number_restraints 0
_refine_ls_restrained_S_all 1.074
_refine_ls_R_factor_all 0.1185
_refine_ls_R_factor_gt 0.0700
_refine_ls_shift/su_max 0.001
_refine_ls_shift/su_mean 0.000
_refine_ls_structure_factor_coef Fsqd
_refine_ls_weighting_details 'calc w=1/[\s^2^(Fo^2^)+(0.0406P)^2^+6.4628P] where P=(Fo^2^+2Fc^2^)/3'
_refine_ls_weighting_scheme calc
_refine_ls_wR_factor_gt 0.1273
_refine_ls_wR_factor_ref 0.1527
_reflns_number_gt 4738
_reflns_number_total 7396
_reflns_threshold_expression >2sigma(I)
_cod_data_source_file cg0506774si20060312_080344.cif
_cod_data_source_block d:\temp\ccdc\278629\a
_cod_depositor_comments
;
The following automatic conversions were performed:

'_exptl_absorpt_correction_type' value 'Multi-scan' changed to
'multi-scan' according to
/home/saulius/struct/CIF-dictionaries/cif_core.dic dictionary named
'cif_core.dic' version 2.4.1 from 2010-06-29.

Automatic conversion script
Id: cif_fix_values 1715 2011-07-08 13:25:40Z adriana 
;
_cod_original_cell_volume 1639.5(3)
_cod_original_sg_symbol_H-M P-1
_cod_database_code 4504799

loop_
_symmetry_equiv_pos_as_xyz
'x, y, z'
'-x, -y, -z'

loop_
_atom_site_label
_atom_site_type_symbol
_atom_site_fract_x
_atom_site_fract_y
_atom_site_fract_z
_atom_site_U_iso_or_equiv
_atom_site_adp_type
_atom_site_occupancy
_atom_site_symmetry_multiplicity
_atom_site_calc_flag
_atom_site_refinement_flags
Zn1 Zn 0.02731(11) -0.22230(7) 0.21989(4) 0.02083(19) Uani 1 1 d .
Zn2 Zn 0.0000 0.0000 0.0000 0.0309(3) Uani 1 2 d S
Zn3 Zn 0.48603(11) 0.46382(8) 0.14134(4) 0.0230(2) Uani 1 1 d .
Zn4 Zn 0.17324(11) 0.37661(8) 0.55496(4) 0.0247(2) Uani 1 1 d .
K1 K 0.2234(2) -0.06485(17) 0.45350(9) 0.0388(4) Uani 1 1 d .
O1 O -0.0493(6) -0.2699(5) 0.3086(2) 0.0275(11) Uani 1 1 d .
O2 O -0.2271(7) -0.2447(5) 0.3905(2) 0.0292(12) Uani 1 1 d .
O3 O -0.0207(7) -0.1651(5) 0.1309(2) 0.0295(12) Uani 1 1 d .
O4 O -0.1623(7) -0.0469(5) 0.0770(2) 0.0343(13) Uani 1 1 d .
O5 O 0.2244(7) -0.0371(5) 0.0518(3) 0.0364(13) Uani 1 1 d .
O6 O -0.0539(8) -0.1910(5) -0.0433(3) 0.0463(16) Uani 1 1 d .
O7 O 0.2539(6) 0.3006(5) 0.1512(2) 0.0269(11) Uani 1 1 d .
O8 O 0.3682(8) 0.6075(6) 0.1215(3) 0.0433(15) Uani 1 1 d .
O9 O 0.3571(6) 0.4466(4) 0.2336(2) 0.0260(11) Uani 1 1 d .
O10 O 0.1866(7) 0.3477(4) 0.4597(2) 0.0281(12) Uani 1 1 d .
O11 O 0.0509(7) 0.1415(5) 0.4712(2) 0.0326(12) Uani 1 1 d .
O12 O -0.1050(7) 0.3370(5) 0.5549(2) 0.0308(12) Uani 1 1 d .
O13 O 0.4812(7) 0.4431(6) 0.5619(3) 0.0422(14) Uani 1 1 d .
O14 O 0.1797(7) 0.5312(5) 0.6150(3) 0.0343(13) Uani 1 1 d .
O15 O 0.2975(7) 0.6905(5) 0.5547(2) 0.0375(14) Uani 1 1 d .
O16 O 0.6758(7) 1.1028(5) 0.6690(2) 0.0320(12) Uani 1 1 d .
O17 O 0.7301(6) 1.1152(5) 0.7757(2) 0.0289(12) Uani 1 1 d .
O18 O 0.3848(8) 0.7467(5) 1.0191(2) 0.0418(14) Uani 1 1 d .
O19 O 0.4581(7) 0.5914(5) 0.9513(2) 0.0354(13) Uani 1 1 d .
O20 O 0.2719(6) 0.4222(5) 0.8242(2) 0.0274(11) Uani 1 1 d .
O21 O -0.0188(6) 0.4069(4) 0.8174(2) 0.0241(11) Uani 1 1 d .
O22 O 0.5355(8) -0.1422(6) 0.4813(3) 0.0489(16) Uani 1 1 d .
O23 O 0.3303(7) 0.6314(5) 0.3388(3) 0.0397(14) Uani 1 1 d .
O24 O 0.8740(12) 0.5919(8) 0.0173(4) 0.098(3) Uani 1 1 d .
N1 N -0.1592(7) -0.0835(5) 0.2462(3) 0.0185(12) Uani 1 1 d .
N2 N 0.3506(7) 0.6930(5) 0.8472(3) 0.0197(12) Uani 1 1 d .
C1 C 0.1493(8) 0.2513(6) 0.2562(3) 0.0196(14) Uani 1 1 d .
C2 C 0.1694(9) 0.2861(6) 0.3220(3) 0.0219(15) Uani 1 1 d .
H2 H 0.2400 0.3676 0.3382 0.026 Uiso 1 1 calc R
C3 C 0.0848(9) 0.2002(6) 0.3648(3) 0.0175(13) Uani 1 1 d .
C4 C -0.0223(9) 0.0785(7) 0.3391(3) 0.0227(15) Uani 1 1 d .
H4 H -0.0767 0.0199 0.3674 0.027 Uiso 1 1 calc R
C5 C -0.0498(9) 0.0429(6) 0.2731(3) 0.0172(13) Uani 1 1 d .
C6 C 0.0405(8) 0.1317(6) 0.2305(3) 0.0182(14) Uani 1 1 d .
H6 H 0.0267 0.1098 0.1858 0.022 Uiso 1 1 calc R
C7 C -0.2739(9) -0.1539(7) 0.2940(3) 0.0219(15) Uani 1 1 d .
H7A H -0.3752 -0.2155 0.2713 0.026 Uiso 1 1 calc R
H7B H -0.3188 -0.0918 0.3227 0.026 Uiso 1 1 calc R
C8 C -0.1732(9) -0.2272(6) 0.3341(3) 0.0221(15) Uani 1 1 d .
C9 C -0.2524(9) -0.0836(7) 0.1833(3) 0.0221(15) Uani 1 1 d .
H9A H -0.2885 -0.0021 0.1831 0.027 Uiso 1 1 calc R
H9B H -0.3593 -0.1544 0.1788 0.027 Uiso 1 1 calc R
C10 C -0.1367(10) -0.0993(7) 0.1260(3) 0.0244(15) Uani 1 1 d .
C11 C 0.2552(9) 0.3376(6) 0.2107(3) 0.0224(15) Uani 1 1 d .
C12 C 0.1070(9) 0.2299(7) 0.4370(3) 0.0239(15) Uani 1 1 d .
C13 C 0.3425(9) 0.7288(6) 0.6693(3) 0.0190(14) Uani 1 1 d .
C14 C 0.4525(9) 0.8526(6) 0.6678(3) 0.0233(15) Uani 1 1 d .
H14 H 0.4720 0.8881 0.6286 0.028 Uiso 1 1 calc R
C15 C 0.5336(8) 0.9235(6) 0.7249(3) 0.0199(14) Uani 1 1 d .
C16 C 0.5022(8) 0.8716(6) 0.7837(3) 0.0190(14) Uani 1 1 d .
H16 H 0.5594 0.9191 0.8216 0.023 Uiso 1 1 calc R
C17 C 0.3871(9) 0.7503(6) 0.7870(3) 0.0186(14) Uani 1 1 d .
C18 C 0.3112(9) 0.6785(6) 0.7289(3) 0.0195(14) Uani 1 1 d .
H18 H 0.2380 0.5952 0.7299 0.023 Uiso 1 1 calc R
C19 C 0.2654(9) 0.6454(7) 0.6077(3) 0.0237(15) Uani 1 1 d .
C20 C 0.6571(9) 1.0571(6) 0.7219(3) 0.0211(14) Uani 1 1 d .
C21 C 0.4081(10) 0.7823(7) 0.9079(3) 0.0289(17) Uani 1 1 d .
H21A H 0.3244 0.8363 0.9169 0.035 Uiso 1 1 calc R
H21B H 0.5244 0.8394 0.9028 0.035 Uiso 1 1 calc R
C22 C 0.4167(10) 0.7015(8) 0.9643(4) 0.0320(18) Uani 1 1 d .
C23 C 0.1653(8) 0.6155(6) 0.8499(3) 0.0203(14) Uani 1 1 d .
H23A H 0.0894 0.6497 0.8222 0.024 Uiso 1 1 calc R
H23B H 0.1266 0.6267 0.8940 0.024 Uiso 1 1 calc R
C24 C 0.1404(8) 0.4725(6) 0.8291(3) 0.0194(14) Uani 1 1 d .
H22A H 0.5537 -0.1875 0.4461 0.023 Uiso 1 1 d R
H22B H 0.5199 -0.1964 0.5105 0.023 Uiso 1 1 d R
H5 H 0.3901 0.6699 0.0970 0.023 Uiso 1 1 d R
H8 H 0.2721 0.6010 0.1414 0.023 Uiso 1 1 d R
H13A H 0.5481 0.4276 0.5925 0.023 Uiso 1 1 d R
H12A H -0.1709 0.3589 0.5267 0.023 Uiso 1 1 d R
H12B H -0.1627 0.2608 0.5663 0.023 Uiso 1 1 d R
H13B H 0.4909 0.3894 0.5271 0.023 Uiso 1 1 d R
H5B H 0.2853 -0.0930 0.0325 0.023 Uiso 1 1 d R
H5A H 0.1578 -0.0905 0.0775 0.023 Uiso 1 1 d R
H6A H -0.0621 -0.2677 -0.0304 0.023 Uiso 1 1 d R
H6B H -0.1318 -0.2075 -0.0779 0.023 Uiso 1 1 d R
H23C H 0.2139 0.6096 0.3352 0.023 Uiso 1 1 d R
H23D H 0.3558 0.7140 0.3320 0.023 Uiso 1 1 d R
H24A H 0.9392 0.6267 0.0537 0.023 Uiso 1 1 d R
H24B H 0.8617 0.5072 0.0143 0.023 Uiso 1 1 d R

loop_
_atom_site_aniso_label
_atom_site_aniso_U_11
_atom_site_aniso_U_22
_atom_site_aniso_U_33
_atom_site_aniso_U_23
_atom_site_aniso_U_13
_atom_site_aniso_U_12
Zn1 0.0220(4) 0.0187(4) 0.0206(4) 0.0018(3) 0.0016(3) 0.0027(3)
Zn2 0.0390(8) 0.0304(7) 0.0213(6) 0.0018(5) 0.0017(5) 0.0048(6)
Zn3 0.0226(4) 0.0229(4) 0.0238(4) 0.0062(3) 0.0048(3) 0.0045(3)
Zn4 0.0350(5) 0.0207(4) 0.0172(4) 0.0022(3) -0.0004(4) 0.0045(4)
K1 0.0416(11) 0.0298(9) 0.0442(11) 0.0061(8) 0.0133(9) 0.0058(8)
O1 0.028(3) 0.031(3) 0.025(3) 0.010(2) 0.005(2) 0.009(2)
O2 0.040(3) 0.034(3) 0.019(3) 0.008(2) 0.008(2) 0.016(2)
O3 0.037(3) 0.035(3) 0.020(3) 0.005(2) 0.007(2) 0.015(2)
O4 0.038(3) 0.049(3) 0.020(3) 0.013(2) 0.004(2) 0.016(3)
O5 0.037(3) 0.037(3) 0.033(3) 0.004(2) 0.005(3) 0.005(3)
O6 0.072(4) 0.031(3) 0.032(3) -0.001(2) -0.018(3) 0.008(3)
O7 0.029(3) 0.031(3) 0.020(3) 0.007(2) 0.004(2) 0.004(2)
O8 0.047(4) 0.050(4) 0.048(4) 0.027(3) 0.019(3) 0.030(3)
O9 0.030(3) 0.023(3) 0.022(3) 0.002(2) 0.003(2) 0.002(2)
O10 0.037(3) 0.020(3) 0.023(3) 0.0031(19) 0.004(2) -0.004(2)
O11 0.049(3) 0.026(3) 0.022(3) 0.004(2) 0.003(2) 0.006(2)
O12 0.034(3) 0.029(3) 0.029(3) 0.004(2) -0.001(2) 0.006(2)
O13 0.037(3) 0.058(4) 0.034(3) 0.014(3) 0.005(3) 0.013(3)
O14 0.041(3) 0.018(3) 0.036(3) -0.008(2) 0.005(3) -0.004(2)
O15 0.045(3) 0.037(3) 0.020(3) 0.003(2) -0.007(2) -0.009(3)
O16 0.040(3) 0.027(3) 0.026(3) 0.010(2) 0.002(2) -0.001(2)
O17 0.027(3) 0.022(3) 0.031(3) 0.000(2) 0.004(2) -0.006(2)
O18 0.069(4) 0.046(4) 0.017(3) 0.005(2) 0.010(3) 0.025(3)
O19 0.051(4) 0.030(3) 0.030(3) 0.010(2) 0.011(3) 0.016(3)
O20 0.027(3) 0.022(3) 0.030(3) -0.003(2) 0.002(2) 0.003(2)
O21 0.019(2) 0.018(2) 0.031(3) -0.002(2) 0.002(2) -0.0014(19)
O22 0.057(4) 0.035(3) 0.052(4) -0.003(3) 0.004(3) 0.011(3)
O23 0.040(3) 0.030(3) 0.048(4) 0.008(3) 0.003(3) 0.006(3)
O24 0.114(7) 0.069(6) 0.093(7) 0.045(5) -0.021(5) -0.027(5)
N1 0.022(3) 0.018(3) 0.015(3) 0.002(2) 0.004(2) 0.004(2)
N2 0.024(3) 0.018(3) 0.015(3) 0.003(2) 0.002(2) 0.000(2)
C1 0.016(3) 0.021(3) 0.025(4) 0.009(3) 0.009(3) 0.008(3)
C2 0.028(4) 0.014(3) 0.023(4) 0.002(3) 0.001(3) 0.003(3)
C3 0.023(4) 0.016(3) 0.014(3) 0.001(2) 0.001(3) 0.007(3)
C4 0.022(4) 0.024(4) 0.022(4) 0.004(3) 0.002(3) 0.005(3)
C5 0.023(3) 0.016(3) 0.012(3) 0.003(2) 0.000(3) 0.003(3)
C6 0.018(3) 0.024(4) 0.013(3) 0.001(3) 0.003(3) 0.007(3)
C7 0.015(3) 0.027(4) 0.022(4) 0.005(3) 0.004(3) 0.000(3)
C8 0.031(4) 0.015(3) 0.019(4) 0.003(3) -0.002(3) 0.001(3)
C9 0.022(4) 0.021(4) 0.023(4) 0.005(3) -0.002(3) 0.004(3)
C10 0.030(4) 0.024(4) 0.020(4) 0.001(3) -0.002(3) 0.011(3)
C11 0.022(4) 0.020(4) 0.029(4) 0.011(3) 0.004(3) 0.007(3)
C12 0.024(4) 0.029(4) 0.020(4) 0.003(3) 0.003(3) 0.009(3)
C13 0.027(4) 0.020(3) 0.009(3) -0.005(2) -0.001(3) 0.005(3)
C14 0.032(4) 0.024(4) 0.016(3) 0.005(3) 0.004(3) 0.009(3)
C15 0.016(3) 0.016(3) 0.026(4) 0.002(3) 0.001(3) 0.000(3)
C16 0.020(3) 0.019(3) 0.017(3) 0.000(3) -0.004(3) 0.003(3)
C17 0.019(3) 0.020(3) 0.020(3) 0.004(3) 0.004(3) 0.010(3)
C18 0.022(3) 0.012(3) 0.025(4) 0.006(3) 0.003(3) 0.002(3)
C19 0.026(4) 0.024(4) 0.020(4) -0.001(3) 0.000(3) 0.003(3)
C20 0.020(3) 0.018(3) 0.024(4) -0.001(3) 0.000(3) 0.001(3)
C21 0.032(4) 0.029(4) 0.025(4) 0.005(3) 0.001(3) 0.007(3)
C22 0.033(4) 0.032(4) 0.029(4) 0.005(3) -0.001(3) 0.003(3)
C23 0.016(3) 0.024(4) 0.020(3) 0.003(3) 0.006(3) 0.003(3)
C24 0.026(4) 0.009(3) 0.022(4) 0.010(2) 0.004(3) -0.001(3)

loop_
_atom_type_symbol
_atom_type_description
_atom_type_scat_dispersion_real
_atom_type_scat_dispersion_imag
_atom_type_scat_source
C C 0.0033 0.0016 'International Tables Vol C Tables 4.2.6.8 and 6.1.1.4'
H H 0.0000 0.0000 'International Tables Vol C Tables 4.2.6.8 and 6.1.1.4'
K K 0.2009 0.2494 'International Tables Vol C Tables 4.2.6.8 and 6.1.1.4'
N N 0.0061 0.0033 'International Tables Vol C Tables 4.2.6.8 and 6.1.1.4'
O O 0.0106 0.0060 'International Tables Vol C Tables 4.2.6.8 and 6.1.1.4'
Zn Zn 0.2839 1.4301 'International Tables Vol C Tables 4.2.6.8 and 6.1.1.4'

loop_
_geom_angle_atom_site_label_1
_geom_angle_atom_site_label_2
_geom_angle_atom_site_label_3
_geom_angle
_geom_angle_site_symmetry_1
_geom_angle_site_symmetry_3
O17 Zn1 O21 110.7(2) 2_666 2_556
O17 Zn1 O1 110.8(2) 2_666 .
O21 Zn1 O1 94.9(2) 2_556 .
O17 Zn1 O3 91.3(2) 2_666 .
O21 Zn1 O3 93.3(2) 2_556 .
O1 Zn1 O3 151.8(2) . .
O17 Zn1 N1 107.4(2) 2_666 .
O21 Zn1 N1 141.08(19) 2_556 .
O1 Zn1 N1 78.56(19) . .
O3 Zn1 N1 78.13(19) . .
O6 Zn2 O6 180 . 2
O6 Zn2 O4 86.3(2) . 2
O6 Zn2 O4 93.7(2) 2 2
O6 Zn2 O4 93.7(2) . .
O6 Zn2 O4 86.3(2) 2 .
O4 Zn2 O4 180 2 .
O6 Zn2 O5 91.7(2) . 2
O6 Zn2 O5 88.3(2) 2 2
O4 Zn2 O5 91.03(19) 2 2
O4 Zn2 O5 88.97(19) . 2
O6 Zn2 O5 88.3(2) . .
O6 Zn2 O5 91.7(2) 2 .
O4 Zn2 O5 88.97(19) 2 .
O4 Zn2 O5 91.03(19) . .
O5 Zn2 O5 180 2 .
O8 Zn3 O19 97.3(2) . 2_666
O8 Zn3 O20 98.7(2) . 2_666
O19 Zn3 O20 101.1(2) 2_666 2_666
O8 Zn3 O9 91.6(2) . .
O19 Zn3 O9 157.4(2) 2_666 .
O20 Zn3 O9 98.05(19) 2_666 .
O8 Zn3 O7 101.9(2) . .
O19 Zn3 O7 97.9(2) 2_666 .
O20 Zn3 O7 149.89(18) 2_666 .
O9 Zn3 O7 59.80(18) . .
O8 Zn3 N2 172.0(2) . 2_666
O19 Zn3 N2 76.37(19) 2_666 2_666
O20 Zn3 N2 78.10(19) 2_666 2_666
O9 Zn3 N2 96.04(18) . 2_666
O7 Zn3 N2 83.98(18) . 2_666
O14 Zn4 O10 132.9(2) . .
O14 Zn4 O2 105.4(2) . 2_556
O10 Zn4 O2 119.4(2) . 2_556
O14 Zn4 O12 87.9(2) . .
O10 Zn4 O12 95.3(2) . .
O2 Zn4 O12 102.6(2) 2_556 .
O14 Zn4 O13 85.5(2) . .
O10 Zn4 O13 88.5(2) . .
O2 Zn4 O13 80.0(2) 2_556 .
O12 Zn4 O13 173.4(2) . .
O11 K1 O16 141.17(17) 2_556 2_666
O11 K1 O22 109.20(18) 2_556 2_656
O16 K1 O22 109.07(18) 2_666 2_656
O11 K1 O12 67.62(16) 2_556 2_556
O16 K1 O12 85.94(15) 2_666 2_556
O22 K1 O12 142.12(17) 2_656 2_556
O11 K1 O22 116.65(18) 2_556 .
O16 K1 O22 82.23(18) 2_666 .
O22 K1 O22 70.9(2) 2_656 .
O12 K1 O22 77.30(16) 2_556 .
O11 K1 O11 73.07(16) 2_556 .
O16 K1 O11 112.04(15) 2_666 .
O22 K1 O11 73.81(17) 2_656 .
O12 K1 O11 133.69(16) 2_556 .
O22 K1 O11 144.62(17) . .
C8 O1 Zn1 119.0(4) . .
C8 O2 Zn4 125.8(5) . 2_556
C10 O3 Zn1 118.6(4) . .
C10 O4 Zn2 130.2(5) . .
Zn2 O5 H5B 119.5 . .
Zn2 O5 H5A 95.0 . .
H5B O5 H5A 99.0 . .
Zn2 O6 H6A 136.2 . .
Zn2 O6 H6B 113.9 . .
H6A O6 H6B 103.7 . .
C11 O7 Zn3 89.4(4) . .
Zn3 O8 H5 135.6 . .
Zn3 O8 H8 110.2 . .
H5 O8 H8 114.1 . .
C11 O9 Zn3 90.3(4) . .
C12 O10 Zn4 111.8(4) . .
C12 O11 K1 138.6(5) . 2_556
C12 O11 K1 113.7(5) . .
K1 O11 K1 106.93(16) 2_556 .
Zn4 O12 K1 105.7(2) . 2_556
Zn4 O12 H12A 125.1 . .
K1 O12 H12A 104.2 2_556 .
Zn4 O12 H12B 117.6 . .
H12A O12 H12B 107.7 . .
Zn4 O13 H13A 125.1 . .
Zn4 O13 H13B 92.0 . .
H13A O13 H13B 106.7 . .
C19 O14 Zn4 125.2(5) . .
C20 O16 K1 144.8(5) . 2_666
C20 O17 Zn1 120.7(5) . 2_666
C22 O19 Zn3 118.9(5) . 2_666
C24 O20 Zn3 117.3(4) . 2_666
C24 O21 Zn1 111.1(4) . 2_556
K1 O22 K1 109.1(2) 2_656 .
K1 O22 H22A 126.0 2_656 .
K1 O22 H22A 104.5 . .
K1 O22 H22B 100.2 2_656 .
K1 O22 H22B 111.9 . .
H22A O22 H22B 104.9 . .
H23C O23 H23D 102.5 . .
H24A O24 H24B 107.4 . .
C5 N1 C7 113.7(5) . .
C5 N1 C9 114.8(5) . .
C7 N1 C9 113.9(5) . .
C5 N1 Zn1 108.3(4) . .
C7 N1 Zn1 101.6(4) . .
C9 N1 Zn1 102.9(4) . .
C17 N2 C23 113.3(5) . .
C17 N2 C21 116.2(5) . .
C23 N2 C21 111.6(5) . .
C17 N2 Zn3 111.3(4) . 2_666
C23 N2 Zn3 102.1(4) . 2_666
C21 N2 Zn3 100.7(4) . 2_666
C2 C1 C6 121.0(6) . .
C2 C1 C11 120.2(6) . .
C6 C1 C11 118.6(6) . .
C1 C2 C3 120.5(6) . .
C1 C2 H2 119.8 . .
C3 C2 H2 119.8 . .
C2 C3 C4 118.5(6) . .
C2 C3 C12 123.2(6) . .
C4 C3 C12 118.3(6) . .
C5 C4 C3 122.1(6) . .
C5 C4 H4 118.9 . .
C3 C4 H4 118.9 . .
C4 C5 C6 118.1(6) . .
C4 C5 N1 122.3(6) . .
C6 C5 N1 119.6(6) . .
C1 C6 C5 119.7(6) . .
C1 C6 H6 120.2 . .
C5 C6 H6 120.2 . .
N1 C7 C8 111.7(5) . .
N1 C7 H7A 109.3 . .
C8 C7 H7A 109.3 . .
N1 C7 H7B 109.3 . .
C8 C7 H7B 109.3 . .
H7A C7 H7B 107.9 . .
O1 C8 O2 125.0(6) . .
O1 C8 C7 118.6(6) . .
O2 C8 C7 116.3(6) . .
N1 C9 C10 112.3(5) . .
N1 C9 H9A 109.1 . .
C10 C9 H9A 109.1 . .
N1 C9 H9B 109.1 . .
C10 C9 H9B 109.1 . .
H9A C9 H9B 107.9 . .
O4 C10 O3 124.2(7) . .
O4 C10 C9 117.4(6) . .
O3 C10 C9 118.4(6) . .
O7 C11 O9 119.6(6) . .
O7 C11 C1 121.0(6) . .
O9 C11 C1 119.2(6) . .
O11 C12 O10 123.8(7) . .
O11 C12 C3 119.0(6) . .
O10 C12 C3 117.2(6) . .
C14 C13 C18 119.2(6) . .
C14 C13 C19 121.0(6) . .
C18 C13 C19 119.7(6) . .
C13 C14 C15 119.9(6) . .
C13 C14 H14 120.0 . .
C15 C14 H14 120.0 . .
C14 C15 C16 120.1(6) . .
C14 C15 C20 119.1(6) . .
C16 C15 C20 120.8(6) . .
C17 C16 C15 121.2(6) . .
C17 C16 H16 119.4 . .
C15 C16 H16 119.4 . .
C16 C17 C18 117.9(6) . .
C16 C17 N2 122.9(6) . .
C18 C17 N2 119.1(6) . .
C17 C18 C13 121.6(6) . .
C17 C18 H18 119.2 . .
C13 C18 H18 119.2 . .
O15 C19 O14 125.9(7) . .
O15 C19 C13 119.0(6) . .
O14 C19 C13 115.0(6) . .
O16 C20 O17 125.2(6) . .
O16 C20 C15 119.0(6) . .
O17 C20 C15 115.7(6) . .
N2 C21 C22 109.4(6) . .
N2 C21 H21A 109.8 . .
C22 C21 H21A 109.8 . .
N2 C21 H21B 109.8 . .
C22 C21 H21B 109.8 . .
H21A C21 H21B 108.2 . .
O18 C22 O19 124.6(7) . .
O18 C22 C21 118.0(7) . .
O19 C22 C21 117.4(7) . .
N2 C23 C24 114.0(5) . .
N2 C23 H23A 108.7 . .
C24 C23 H23A 108.7 . .
N2 C23 H23B 108.7 . .
C24 C23 H23B 108.7 . .
H23A C23 H23B 107.6 . .
O20 C24 O21 122.9(6) . .
O20 C24 C23 120.9(6) . .
O21 C24 C23 116.2(6) . .

loop_
_geom_bond_atom_site_label_1
_geom_bond_atom_site_label_2
_geom_bond_distance
_geom_bond_site_symmetry_2
Zn1 O17 1.942(5) 2_666
Zn1 O21 2.012(5) 2_556
Zn1 O1 2.016(5) .
Zn1 O3 2.058(5) .
Zn1 N1 2.328(5) .
Zn2 O6 2.069(5) .
Zn2 O4 2.071(5) .
Zn2 O5 2.166(5) .
Zn3 O8 2.028(5) .
Zn3 O19 2.030(5) 2_666
Zn3 O20 2.043(5) 2_666
Zn3 O9 2.172(5) .
Zn3 O7 2.203(5) .
Zn3 N2 2.347(5) 2_666
Zn4 O14 1.941(5) .
Zn4 O10 1.973(5) .
Zn4 O2 2.002(5) 2_556
Zn4 O12 2.092(5) .
Zn4 O13 2.315(6) .
K1 O11 2.669(5) 2_556
K1 O16 2.684(5) 2_666
K1 O22 2.731(6) 2_656
K1 O12 2.795(5) 2_556
K1 O22 2.803(6) .
K1 O11 2.820(6) .
O1 C8 1.255(8) .
O2 C8 1.262(8) .
O2 Zn4 2.002(5) 2_556
O3 C10 1.271(8) .
O4 C10 1.244(8) .
O5 H5B 0.9068 .
O5 H5A 0.8947 .
O6 H6A 0.8710 .
O6 H6B 0.9044 .
O7 C11 1.252(8) .
O8 H5 0.8626 .
O8 H8 0.8464 .
O9 C11 1.271(8) .
O10 C12 1.288(8) .
O11 C12 1.233(8) .
O12 H12A 0.8555 .
O12 H12B 0.8818 .
O13 H13A 0.8660 .
O13 H13B 0.8852 .
O14 C19 1.258(8) .
O15 C19 1.247(8) .
O16 C20 1.240(8) .
O17 C20 1.271(8) .
O18 C22 1.236(9) .
O19 C22 1.286(9) .
O20 C24 1.258(8) .
O21 C24 1.267(7) .
O22 H22A 0.8640 .
O22 H22B 0.8673 .
O23 H23C 0.8747 .
O23 H23D 0.8771 .
O24 H24A 0.8951 .
O24 H24B 0.8760 .
N1 C5 1.451(8) .
N1 C7 1.479(8) .
N1 C9 1.481(8) .
N2 C17 1.446(8) .
N2 C23 1.476(8) .
N2 C21 1.486(9) .
C1 C2 1.372(9) .
C1 C6 1.389(9) .
C1 C11 1.496(8) .
C2 C3 1.394(9) .
C2 H2 0.9300 .
C3 C4 1.402(9) .
C3 C12 1.494(9) .
C4 C5 1.379(9) .
C4 H4 0.9300 .
C5 C6 1.423(8) .
C6 H6 0.9300 .
C7 C8 1.521(9) .
C7 H7A 0.9700 .
C7 H7B 0.9700 .
C9 C10 1.515(10) .
C9 H9A 0.9700 .
C9 H9B 0.9700 .
C13 C14 1.385(9) .
C13 C18 1.398(9) .
C13 C19 1.502(9) .
C14 C15 1.387(9) .
C14 H14 0.9300 .
C15 C16 1.391(9) .
C15 C20 1.513(9) .
C16 C17 1.385(9) .
C16 H16 0.9300 .
C17 C18 1.395(9) .
C18 H18 0.9300 .
C21 C22 1.531(10) .
C21 H21A 0.9700 .
C21 H21B 0.9700 .
C23 C24 1.497(9) .
C23 H23A 0.9700 .
C23 H23B 0.9700 .

loop_
_geom_hbond_atom_site_label_D
_geom_hbond_atom_site_label_H
_geom_hbond_atom_site_label_A
_geom_hbond_distance_DH
_geom_hbond_distance_HA
_geom_hbond_distance_DA
_geom_hbond_angle_DHA
_geom_hbond_site_symmetry_A
O22 H22A O2 0.86 2.23 2.953(8) 141 1_655
O22 H22B O15 0.87 2.13 2.815(8) 136 1_545
O8 H5 O18 0.86 1.89 2.696(7) 156 1_554
O8 H8 O21 0.85 2.14 2.978(7) 174 2_566
O13 H13A O23 0.87 1.93 2.793(7) 171 2_666
O12 H12A O15 0.86 1.90 2.651(7) 146 2_566
O13 H13B O22 0.89 2.57 3.192(8) 128 2_656
O13 H13B O15 0.89 2.59 3.367(8) 147 2_666
O5 H5B O18 0.91 2.02 2.884(8) 158 1_544
O5 H5A O3 0.89 1.86 2.726(7) 163 .
O6 H6A O24 0.87 1.85 2.683(9) 161 1_445
O6 H6B O7 0.90 1.84 2.691(7) 157 2
O23 H23D O16 0.88 2.02 2.851(7) 159 2_676
O24 H24A O3 0.90 2.54 3.239(10) 136 1_665
O24 H24B O24 0.88 2.58 3.11(2) 120 2_765

loop_
_geom_torsion_atom_site_label_1
_geom_torsion_atom_site_label_2
_geom_torsion_atom_site_label_3
_geom_torsion_atom_site_label_4
_geom_torsion
_geom_torsion_site_symmetry_1
_geom_torsion_site_symmetry_4
O17 Zn1 O1 C8 114.9(5) 2_666 .
O21 Zn1 O1 C8 -130.7(5) 2_556 .
O3 Zn1 O1 C8 -24.3(8) . .
N1 Zn1 O1 C8 10.5(5) . .
O17 Zn1 O3 C10 -115.6(5) 2_666 .
O21 Zn1 O3 C10 133.5(5) 2_556 .
O1 Zn1 O3 C10 26.7(8) . .
N1 Zn1 O3 C10 -8.1(5) . .
O6 Zn2 O4 C10 76.7(7) . .
O6 Zn2 O4 C10 -103.3(7) 2 .
O5 Zn2 O4 C10 168.4(7) 2 .
O5 Zn2 O4 C10 -11.6(7) . .
O8 Zn3 O7 C11 -90.2(4) . .
O19 Zn3 O7 C11 170.6(4) 2_666 .
O20 Zn3 O7 C11 41.9(6) 2_666 .
O9 Zn3 O7 C11 -5.2(4) . .
N2 Zn3 O7 C11 95.3(4) 2_666 .
O8 Zn3 O9 C11 107.9(4) . .
O19 Zn3 O9 C11 -5.5(7) 2_666 .
O20 Zn3 O9 C11 -153.1(4) 2_666 .
O7 Zn3 O9 C11 5.2(4) . .
N2 Zn3 O9 C11 -74.3(4) 2_666 .
O14 Zn4 O10 C12 -153.3(4) . .
O2 Zn4 O10 C12 46.5(5) 2_556 .
O12 Zn4 O10 C12 -61.2(5) . .
O13 Zn4 O10 C12 124.1(5) . .
O11 K1 O11 C12 -171.6(6) 2_556 .
O16 K1 O11 C12 -32.6(5) 2_666 .
O22 K1 O11 C12 71.9(5) 2_656 .
O12 K1 O11 C12 -138.9(5) 2_556 .
O22 K1 O11 C12 76.0(6) . .
Zn4 K1 O11 C12 -135.8(5) 2_556 .
O11 K1 O11 K1 0.0 2_556 2_556
O16 K1 O11 K1 139.05(18) 2_666 2_556
O22 K1 O11 K1 -116.5(2) 2_656 2_556
O12 K1 O11 K1 32.7(3) 2_556 2_556
O22 K1 O11 K1 -112.4(3) . 2_556
Zn4 K1 O11 K1 35.86(16) 2_556 2_556
O14 Zn4 O12 K1 -144.0(2) . 2_556
O10 Zn4 O12 K1 83.0(2) . 2_556
O2 Zn4 O12 K1 -38.7(2) 2_556 2_556
O10 Zn4 O14 C19 -32.2(7) . .
O2 Zn4 O14 C19 130.0(6) 2_556 .
O12 Zn4 O14 C19 -127.5(6) . .
O13 Zn4 O14 C19 51.7(6) . .
O11 K1 O22 K1 -102.5(2) 2_556 2_656
O16 K1 O22 K1 113.3(2) 2_666 2_656
O22 K1 O22 K1 0.0 2_656 2_656
O12 K1 O22 K1 -159.1(2) 2_556 2_656
O11 K1 O22 K1 -4.2(4) . 2_656
O17 Zn1 N1 C5 -12.3(4) 2_666 .
O21 Zn1 N1 C5 179.6(3) 2_556 .
O1 Zn1 N1 C5 96.1(4) . .
O3 Zn1 N1 C5 -99.9(4) . .
O17 Zn1 N1 C7 -132.3(4) 2_666 .
O21 Zn1 N1 C7 59.6(5) 2_556 .
O1 Zn1 N1 C7 -23.9(4) . .
O3 Zn1 N1 C7 140.1(4) . .
O17 Zn1 N1 C9 109.6(4) 2_666 .
O21 Zn1 N1 C9 -58.5(5) 2_556 .
O1 Zn1 N1 C9 -142.0(4) . .
O3 Zn1 N1 C9 22.0(4) . .
C6 C1 C2 C3 1.9(10) . .
C11 C1 C2 C3 -173.5(6) . .
C1 C2 C3 C4 -0.7(10) . .
C1 C2 C3 C12 177.5(6) . .
C2 C3 C4 C5 -1.6(10) . .
C12 C3 C4 C5 -179.9(6) . .
C3 C4 C5 C6 2.6(10) . .
C3 C4 C5 N1 179.4(6) . .
C7 N1 C5 C4 15.3(9) . .
C9 N1 C5 C4 149.0(6) . .
Zn1 N1 C5 C4 -96.7(6) . .
C7 N1 C5 C6 -167.9(6) . .
C9 N1 C5 C6 -34.2(8) . .
Zn1 N1 C5 C6 80.0(6) . .
C2 C1 C6 C5 -0.9(10) . .
C11 C1 C6 C5 174.6(6) . .
C4 C5 C6 C1 -1.3(9) . .
N1 C5 C6 C1 -178.2(6) . .
C5 N1 C7 C8 -82.9(7) . .
C9 N1 C7 C8 143.0(6) . .
Zn1 N1 C7 C8 33.1(6) . .
Zn1 O1 C8 O2 -176.4(5) . .
Zn1 O1 C8 C7 6.7(8) . .
Zn4 O2 C8 O1 -15.4(10) 2_556 .
Zn4 O2 C8 C7 161.6(4) 2_556 .
N1 C7 C8 O1 -30.6(8) . .
N1 C7 C8 O2 152.2(6) . .
C5 N1 C9 C10 85.2(7) . .
C7 N1 C9 C10 -141.2(6) . .
Zn1 N1 C9 C10 -32.1(6) . .
Zn2 O4 C10 O3 -18.8(11) . .
Zn2 O4 C10 C9 161.5(5) . .
Zn1 O3 C10 O4 171.4(5) . .
Zn1 O3 C10 C9 -8.9(8) . .
N1 C9 C10 O4 -149.6(6) . .
N1 C9 C10 O3 30.7(9) . .
Zn3 O7 C11 O9 8.9(6) . .
Zn3 O7 C11 C1 -166.4(6) . .
Zn3 O9 C11 O7 -9.0(6) . .
Zn3 O9 C11 C1 166.4(5) . .
C2 C1 C11 O7 171.8(6) . .
C6 C1 C11 O7 -3.8(10) . .
C2 C1 C11 O9 -3.6(10) . .
C6 C1 C11 O9 -179.1(6) . .
K1 O11 C12 O10 76.5(10) 2_556 .
K1 O11 C12 O10 -115.7(7) . .
K1 O11 C12 C3 -104.3(8) 2_556 .
K1 O11 C12 C3 63.5(7) . .
Zn4 O10 C12 O11 -9.2(9) . .
Zn4 O10 C12 C3 171.6(5) . .
C2 C3 C12 O11 -168.7(7) . .
C4 C3 C12 O11 9.5(10) . .
C2 C3 C12 O10 10.5(10) . .
C4 C3 C12 O10 -171.3(6) . .
C18 C13 C14 C15 1.6(10) . .
C19 C13 C14 C15 -174.8(6) . .
C13 C14 C15 C16 -1.1(10) . .
C13 C14 C15 C20 178.4(6) . .
C14 C15 C16 C17 -1.5(10) . .
C20 C15 C16 C17 178.9(6) . .
C15 C16 C17 C18 3.5(10) . .
C15 C16 C17 N2 -179.9(6) . .
C23 N2 C17 C16 145.1(6) . .
C21 N2 C17 C16 13.9(9) . .
Zn3 N2 C17 C16 -100.6(6) 2_666 .
C23 N2 C17 C18 -38.3(8) . .
C21 N2 C17 C18 -169.4(6) . .
Zn3 N2 C17 C18 76.0(6) 2_666 .
C16 C17 C18 C13 -3.0(10) . .
N2 C17 C18 C13 -179.8(6) . .
C14 C13 C18 C17 0.5(10) . .
C19 C13 C18 C17 176.9(6) . .
Zn4 O14 C19 O15 31.5(11) . .
Zn4 O14 C19 C13 -144.8(5) . .
C14 C13 C19 O15 -2.1(11) . .
C18 C13 C19 O15 -178.5(7) . .
C14 C13 C19 O14 174.5(6) . .
C18 C13 C19 O14 -1.9(10) . .
K1 O16 C20 O17 122.9(8) 2_666 .
K1 O16 C20 C15 -59.3(11) 2_666 .
Zn1 O17 C20 O16 -38.3(9) 2_666 .
Zn1 O17 C20 C15 143.9(5) 2_666 .
C14 C15 C20 O16 3.7(10) . .
C16 C15 C20 O16 -176.8(7) . .
C14 C15 C20 O17 -178.3(6) . .
C16 C15 C20 O17 1.2(10) . .
C17 N2 C21 C22 -161.7(6) . .
C23 N2 C21 C22 66.4(7) . .
Zn3 N2 C21 C22 -41.3(6) 2_666 .
Zn3 O19 C22 O18 -178.0(6) 2_666 .
Zn3 O19 C22 C21 1.5(9) 2_666 .
N2 C21 C22 O18 -148.9(7) . .
N2 C21 C22 O19 31.6(9) . .
C17 N2 C23 C24 94.2(6) . .
C21 N2 C23 C24 -132.4(6) . .
Zn3 N2 C23 C24 -25.6(6) 2_666 .
Zn3 O20 C24 O21 -170.5(5) 2_666 .
Zn3 O20 C24 C23 9.0(8) 2_666 .
Zn1 O21 C24 O20 -7.2(8) 2_556 .
Zn1 O21 C24 C23 173.3(4) 2_556 .
N2 C23 C24 O20 14.8(9) . .
N2 C23 C24 O21 -165.6(5) . .
